data_4033041
loop_
_publ_author_name
'Feskov, Illia O.'
'Chernykh, Anton V.'
'Kondratov, Ivan S.'
'Klyachina, Mariya'
'Daniliuc, Constantin G.'
'Haufe, G\"unter'

_publ_section_title
;
 Cyclobutyl-Containing Rigid Analogues of Threonine: Synthesis and
 Physical Chemical Properties.
;
_journal_issue 23
_journal_name_full 'The Journal of organic chemistry'
_journal_page_first 12863
_journal_page_last 12868
_journal_paper_doi 10.1021/acs.joc.7b02259
_journal_volume 82
_journal_year 2017
_chemical_formula_sum 'C12 H23 Cl N2 O6'
_chemical_formula_weight 326.77
_chemical_name_systematic
; 
 ? 
;
_space_group_IT_number 2
_symmetry_cell_setting triclinic
_symmetry_space_group_name_Hall '-P 1'
_symmetry_space_group_name_H-M 'P -1'
_atom_sites_solution_hydrogens geom
_atom_sites_solution_primary direct
_atom_sites_solution_secondary difmap
_audit_creation_method SHELXL-97
_cell_angle_alpha 63.556(1)
_cell_angle_beta 71.826(2)
_cell_angle_gamma 68.914(1)
_cell_formula_units_Z 2
_cell_length_a 9.5142(2)
_cell_length_b 9.6019(3)
_cell_length_c 10.1754(2)
_cell_measurement_reflns_used 1811
_cell_measurement_temperature 173(2)
_cell_measurement_theta_max 28.28
_cell_measurement_theta_min 4.08
_cell_volume 763.67(3)
_computing_cell_refinement 'Collect (Nonius B.V., 1998)'
_computing_data_collection 'Collect (Nonius B.V., 1998)'
_computing_data_reduction 'Denzo-SMN (Otwinowski & Minor, 1997)'
_computing_molecular_graphics 'XP-SHELXL-2013 (Sheldrick, 2013)'
_computing_publication_material 'SHELXL-2013 (Sheldrick, 2013)'
_computing_structure_refinement 'SHELXL-2013 (Sheldrick, 2013)'
_computing_structure_solution 'SHELXL-2013 (Sheldrick, 2013)'
_diffrn_ambient_temperature 173(2)
_diffrn_measured_fraction_theta_full 0.952
_diffrn_measured_fraction_theta_max 0.952
_diffrn_measurement_device_type 'Nonius KappaCCD APEXII'
_diffrn_measurement_method '\w and \f scans'
_diffrn_radiation_monochromator 'Montel mirror'
_diffrn_radiation_source 'rotating anode Nonius FR591'
_diffrn_radiation_type MoK\a
_diffrn_radiation_wavelength 0.71073
_diffrn_reflns_av_R_equivalents 0.029
_diffrn_reflns_av_sigmaI/netI 0.0296
_diffrn_reflns_limit_h_max 8
_diffrn_reflns_limit_h_min -11
_diffrn_reflns_limit_k_max 9
_diffrn_reflns_limit_k_min -11
_diffrn_reflns_limit_l_max 12
_diffrn_reflns_limit_l_min -12
_diffrn_reflns_number 6298
_diffrn_reflns_theta_full 25.00
_diffrn_reflns_theta_max 25.00
_diffrn_reflns_theta_min 4.17
_exptl_absorpt_coefficient_mu 0.279
_exptl_absorpt_correction_T_max 0.9673
_exptl_absorpt_correction_T_min 0.9310
_exptl_absorpt_correction_type multi-scan
_exptl_absorpt_process_details 'Denzo (Otwinowski, Borek, Majewski & Minor, 2003)'
_exptl_crystal_colour colourless
_exptl_crystal_density_diffrn 1.421
_exptl_crystal_density_method 'not measured'
_exptl_crystal_description prism
_exptl_crystal_F_000 348
_exptl_crystal_size_max 0.26
_exptl_crystal_size_mid 0.20
_exptl_crystal_size_min 0.12
_refine_diff_density_max 0.289
_refine_diff_density_min -0.181
_refine_diff_density_rms 0.036
_refine_ls_extinction_method none
_refine_ls_goodness_of_fit_ref 1.035
_refine_ls_hydrogen_treatment mixed
_refine_ls_matrix_type full
_refine_ls_number_parameters 222
_refine_ls_number_reflns 2564
_refine_ls_number_restraints 0
_refine_ls_restrained_S_all 1.035
_refine_ls_R_factor_all 0.0324
_refine_ls_R_factor_gt 0.0314
_refine_ls_shift/su_max 0.000
_refine_ls_shift/su_mean 0.000
_refine_ls_structure_factor_coef Fsqd
_refine_ls_weighting_details 'calc w=1/[\s^2^(Fo^2^)+(0.0264P)^2^+0.4259P] where P=(Fo^2^+2Fc^2^)/3'
_refine_ls_weighting_scheme calc
_refine_ls_wR_factor_gt 0.0783
_refine_ls_wR_factor_ref 0.0792
_reflns_number_gt 2478
_reflns_number_total 2564
_reflns_threshold_expression >2sigma(I)
_cod_data_source_file jo7b02259_si_001.cif
_cod_data_source_block haf8800
_cod_depositor_comments 'Adding full bibliography for 4033040--4033042.cif.'
_cod_original_sg_symbol_H-M P-1
_cod_database_code 4033041

loop_
_symmetry_equiv_pos_as_xyz
'x, y, z'
'-x, -y, -z'

loop_
_atom_site_label
_atom_site_type_symbol
_atom_site_fract_x
_atom_site_fract_y
_atom_site_fract_z
_atom_site_U_iso_or_equiv
_atom_site_adp_type
_atom_site_occupancy
_atom_site_symmetry_multiplicity
_atom_site_calc_flag
_atom_site_refinement_flags
Cl1 Cl 0.43846(4) 0.27177(4) 0.45089(4) 0.02522(13) Uani 1 1 d .
N1A N -0.30086(15) 1.02802(16) 1.32155(14) 0.0216(3) Uani 1 1 d .
H11A H -0.375(2) 1.097(2) 1.3632(19) 0.027(4) Uiso 1 1 d .
H11B H -0.305(2) 0.936(3) 1.381(2) 0.034(5) Uiso 1 1 d .
H11C H -0.209(2) 1.043(2) 1.312(2) 0.035(5) Uiso 1 1 d .
O1A O -0.61613(11) 1.37508(12) 1.13209(11) 0.0242(2) Uani 1 1 d .
H1A H -0.5959 1.3516 1.2153 0.036 Uiso 1 1 calc R
O2A O -0.12243(13) 0.82143(13) 1.19769(12) 0.0341(3) Uani 1 1 d .
O3A O -0.22191(14) 0.94887(14) 0.98908(12) 0.0321(3) Uani 1 1 d .
H3A H -0.161(3) 0.865(3) 0.968(3) 0.055(6) Uiso 1 1 d .
C1A C -0.32811(15) 1.06015(16) 1.17370(15) 0.0195(3) Uani 1 1 d .
C2A C -0.49825(16) 1.08398(16) 1.17189(16) 0.0217(3) Uani 1 1 d .
H2A1 H -0.5657 1.0695 1.2708 0.026 Uiso 1 1 calc R
H2A2 H -0.5114 1.0186 1.1261 0.026 Uiso 1 1 calc R
C3A C -0.51122(15) 1.26364(16) 1.06654(15) 0.0204(3) Uani 1 1 d .
C4A C -0.33969(16) 1.23822(16) 1.06512(16) 0.0217(3) Uani 1 1 d .
H4A1 H -0.2736 1.2500 0.9659 0.026 Uiso 1 1 calc R
H4A2 H -0.3238 1.3049 1.1078 0.026 Uiso 1 1 calc R
C5A C -0.55112(18) 1.31478(19) 0.91682(16) 0.0277(3) Uani 1 1 d .
H5A1 H -0.5355 1.4221 0.8528 0.042 Uiso 1 1 calc R
H5A2 H -0.6586 1.3178 0.9301 0.042 Uiso 1 1 calc R
H5A3 H -0.4852 1.2377 0.8701 0.042 Uiso 1 1 calc R
C6A C -0.21152(16) 0.93005(16) 1.12149(15) 0.0218(3) Uani 1 1 d .
N1B N -0.06069(14) 0.50364(14) 0.80440(14) 0.0197(3) Uani 1 1 d .
H21A H -0.055(2) 0.442(2) 0.757(2) 0.029(4) Uiso 1 1 d .
H21B H -0.162(2) 0.553(2) 0.834(2) 0.038(5) Uiso 1 1 d .
H21C H -0.021(2) 0.441(2) 0.884(2) 0.034(5) Uiso 1 1 d .
O1B O 0.16247(12) 0.58404(13) 0.38864(12) 0.0280(2) Uani 1 1 d .
H1B H 0.2446 0.5107 0.3961 0.042 Uiso 1 1 calc R
O2B O 0.06711(13) 0.85053(13) 0.71850(13) 0.0326(3) Uani 1 1 d .
O3B O -0.06682(12) 0.70112(12) 0.92174(11) 0.0276(3) Uani 1 1 d .
C1B C 0.02241(15) 0.63106(16) 0.70573(15) 0.0183(3) Uani 1 1 d .
C2B C -0.02080(15) 0.72678(16) 0.54778(15) 0.0204(3) Uani 1 1 d .
H2B1 H -0.0915 0.6855 0.5294 0.024 Uiso 1 1 calc R
H2B2 H -0.0591 0.8445 0.5224 0.024 Uiso 1 1 calc R
C3B C 0.14831(15) 0.67295(16) 0.47612(15) 0.0204(3) Uani 1 1 d .
C4B C 0.18834(15) 0.56478(17) 0.63343(15) 0.0205(3) Uani 1 1 d .
H4B1 H 0.2670 0.5921 0.6557 0.025 Uiso 1 1 calc R
H4B2 H 0.2152 0.4481 0.6548 0.025 Uiso 1 1 calc R
C5B C 0.22955(18) 0.80527(19) 0.38580(17) 0.0302(3) Uani 1 1 d .
H5B1 H 0.3400 0.7576 0.3653 0.045 Uiso 1 1 calc R
H5B2 H 0.2092 0.8729 0.4422 0.045 Uiso 1 1 calc R
H5B3 H 0.1921 0.8712 0.2914 0.045 Uiso 1 1 calc R
C6B C 0.00754(15) 0.73670(16) 0.78837(15) 0.0204(3) Uani 1 1 d .

loop_
_atom_site_aniso_label
_atom_site_aniso_U_11
_atom_site_aniso_U_22
_atom_site_aniso_U_33
_atom_site_aniso_U_23
_atom_site_aniso_U_13
_atom_site_aniso_U_12
Cl1 0.0262(2) 0.0221(2) 0.0244(2) -0.01099(14) -0.00270(14) -0.00176(14)
N1A 0.0233(6) 0.0173(6) 0.0219(6) -0.0078(5) -0.0030(5) -0.0032(5)
O1A 0.0228(5) 0.0224(5) 0.0256(5) -0.0131(4) -0.0049(4) 0.0018(4)
O2A 0.0381(6) 0.0251(6) 0.0325(6) -0.0146(5) -0.0130(5) 0.0096(5)
O3A 0.0430(7) 0.0237(6) 0.0237(6) -0.0130(5) -0.0073(5) 0.0042(5)
C1A 0.0212(7) 0.0153(7) 0.0200(7) -0.0068(5) -0.0023(5) -0.0037(5)
C2A 0.0214(7) 0.0178(7) 0.0247(7) -0.0077(6) -0.0029(5) -0.0051(5)
C3A 0.0198(7) 0.0167(7) 0.0226(7) -0.0088(6) -0.0019(5) -0.0023(5)
C4A 0.0210(7) 0.0151(6) 0.0245(7) -0.0061(5) -0.0026(5) -0.0028(5)
C5A 0.0319(8) 0.0270(8) 0.0239(7) -0.0095(6) -0.0055(6) -0.0070(6)
C6A 0.0240(7) 0.0158(7) 0.0222(7) -0.0066(6) -0.0012(6) -0.0047(6)
N1B 0.0213(6) 0.0165(6) 0.0195(6) -0.0077(5) -0.0016(5) -0.0034(5)
O1B 0.0281(5) 0.0291(6) 0.0299(6) -0.0197(5) -0.0082(4) 0.0026(4)
O2B 0.0359(6) 0.0314(6) 0.0376(6) -0.0189(5) 0.0021(5) -0.0165(5)
O3B 0.0373(6) 0.0229(5) 0.0207(5) -0.0119(4) -0.0010(4) -0.0045(4)
C1B 0.0171(6) 0.0161(6) 0.0194(7) -0.0068(5) -0.0017(5) -0.0030(5)
C2B 0.0209(7) 0.0183(7) 0.0194(7) -0.0070(5) -0.0044(5) -0.0017(5)
C3B 0.0227(7) 0.0200(7) 0.0184(7) -0.0093(6) -0.0038(5) -0.0026(5)
C4B 0.0178(6) 0.0206(7) 0.0193(7) -0.0083(5) -0.0021(5) -0.0007(5)
C5B 0.0312(8) 0.0308(8) 0.0239(8) -0.0066(6) -0.0007(6) -0.0111(7)
C6B 0.0180(6) 0.0188(7) 0.0237(7) -0.0098(6) -0.0057(5) 0.0002(5)

loop_
_atom_type_symbol
_atom_type_description
_atom_type_scat_dispersion_real
_atom_type_scat_dispersion_imag
_atom_type_scat_source
C C 0.0033 0.0016 'International Tables Vol C Tables 4.2.6.8 and 6.1.1.4'
H H 0.0000 0.0000 'International Tables Vol C Tables 4.2.6.8 and 6.1.1.4'
N N 0.0061 0.0033 'International Tables Vol C Tables 4.2.6.8 and 6.1.1.4'
O O 0.0106 0.0060 'International Tables Vol C Tables 4.2.6.8 and 6.1.1.4'
Cl Cl 0.1484 0.1585 'International Tables Vol C Tables 4.2.6.8 and 6.1.1.4'

loop_
_geom_angle_atom_site_label_1
_geom_angle_atom_site_label_2
_geom_angle_atom_site_label_3
_geom_angle
C1A N1A H11A 110.6(11)
C1A N1A H11B 111.0(13)
H11A N1A H11B 106.5(17)
C1A N1A H11C 110.1(12)
H11A N1A H11C 108.1(16)
H11B N1A H11C 110.5(18)
C3A O1A H1A 109.5
C6A O3A H3A 109.2(15)
N1A C1A C6A 106.87(11)
N1A C1A C4A 112.73(11)
C6A C1A C4A 117.64(11)
N1A C1A C2A 113.56(11)
C6A C1A C2A 116.01(11)
C4A C1A C2A 89.60(10)
C1A C2A C3A 90.43(10)
C1A C2A H2A1 113.6
C3A C2A H2A1 113.6
C1A C2A H2A2 113.6
C3A C2A H2A2 113.6
H2A1 C2A H2A2 110.8
O1A C3A C5A 106.74(11)
O1A C3A C2A 113.80(11)
C5A C3A C2A 116.63(12)
O1A C3A C4A 114.42(11)
C5A C3A C4A 115.44(12)
C2A C3A C4A 89.46(10)
C1A C4A C3A 90.48(10)
C1A C4A H4A1 113.6
C3A C4A H4A1 113.6
C1A C4A H4A2 113.6
C3A C4A H4A2 113.6
H4A1 C4A H4A2 110.8
C3A C5A H5A1 109.5
C3A C5A H5A2 109.5
H5A1 C5A H5A2 109.5
C3A C5A H5A3 109.5
H5A1 C5A H5A3 109.5
H5A2 C5A H5A3 109.5
O2A C6A O3A 125.44(13)
O2A C6A C1A 122.21(13)
O3A C6A C1A 112.34(12)
C1B N1B H21A 110.7(12)
C1B N1B H21B 108.8(12)
H21A N1B H21B 110.5(17)
C1B N1B H21C 110.9(12)
H21A N1B H21C 107.7(17)
H21B N1B H21C 108.1(17)
C3B O1B H1B 109.5
N1B C1B C6B 109.61(11)
N1B C1B C4B 113.62(11)
C6B C1B C4B 115.01(11)
N1B C1B C2B 113.81(11)
C6B C1B C2B 114.23(11)
C4B C1B C2B 89.48(10)
C3B C2B C1B 90.06(10)
C3B C2B H2B1 113.6
C1B C2B H2B1 113.6
C3B C2B H2B2 113.6
C1B C2B H2B2 113.6
H2B1 C2B H2B2 110.9
O1B C3B C5B 110.14(11)
O1B C3B C2B 110.93(11)
C5B C3B C2B 115.64(12)
O1B C3B C4B 113.58(11)
C5B C3B C4B 115.40(12)
C2B C3B C4B 89.90(10)
C3B C4B C1B 90.12(10)
C3B C4B H4B1 113.6
C1B C4B H4B1 113.6
C3B C4B H4B2 113.6
C1B C4B H4B2 113.6
H4B1 C4B H4B2 110.9
C3B C5B H5B1 109.5
C3B C5B H5B2 109.5
H5B1 C5B H5B2 109.5
C3B C5B H5B3 109.5
H5B1 C5B H5B3 109.5
H5B2 C5B H5B3 109.5
O2B C6B O3B 125.90(13)
O2B C6B C1B 116.77(12)
O3B C6B C1B 117.32(12)

loop_
_geom_bond_atom_site_label_1
_geom_bond_atom_site_label_2
_geom_bond_distance
N1A C1A 1.4826(18)
N1A H11A 0.920(19)
N1A H11B 0.83(2)
N1A H11C 0.90(2)
O1A C3A 1.4275(16)
O1A H1A 0.8400
O2A C6A 1.2087(18)
O3A C6A 1.3080(18)
O3A H3A 0.88(3)
C1A C6A 1.5164(19)
C1A C4A 1.5538(18)
C1A C2A 1.5561(19)
C2A C3A 1.5565(19)
C2A H2A1 0.9900
C2A H2A2 0.9900
C3A C5A 1.506(2)
C3A C4A 1.5573(19)
C4A H4A1 0.9900
C4A H4A2 0.9900
C5A H5A1 0.9800
C5A H5A2 0.9800
C5A H5A3 0.9800
N1B C1B 1.4956(17)
N1B H21A 0.89(2)
N1B H21B 0.93(2)
N1B H21C 0.87(2)
O1B C3B 1.4347(16)
O1B H1B 0.8400
O2B C6B 1.2343(18)
O3B C6B 1.2732(17)
C1B C6B 1.5291(18)
C1B C4B 1.5518(18)
C1B C2B 1.5561(18)
C2B C3B 1.5469(19)
C2B H2B1 0.9900
C2B H2B2 0.9900
C3B C5B 1.510(2)
C3B C4B 1.5495(18)
C4B H4B1 0.9900
C4B H4B2 0.9900
C5B H5B1 0.9800
C5B H5B2 0.9800
C5B H5B3 0.9800

loop_
_geom_hbond_atom_site_label_D
_geom_hbond_atom_site_label_H
_geom_hbond_atom_site_label_A
_geom_hbond_distance_DH
_geom_hbond_distance_HA
_geom_hbond_distance_DA
_geom_hbond_angle_DHA
_geom_hbond_site_symmetry_A
N1A H11A Cl1 0.920(19) 2.23(2) 3.1451(13) 176.3(15) 1_466
N1A H11B Cl1 0.83(2) 2.44(2) 3.2009(14) 154.3(17) 2_567
N1A H11C O2B 0.90(2) 1.85(2) 2.7109(17) 158.5(18) 2_577
O1A H1A Cl1 0.84 2.26 3.0970(11) 173.4 1_466
O3A H3A O3B 0.88(3) 1.70(3) 2.5692(15) 171(2) .
N1B H21A O1B 0.89(2) 2.183(19) 2.9582(16) 144.9(16) 2_566
N1B H21B O1A 0.93(2) 1.94(2) 2.8430(16) 164.2(18) 2_477
N1B H21C O3B 0.87(2) 2.06(2) 2.9353(17) 177.4(18) 2_567
O1B H1B Cl1 0.84 2.33 3.1571(11) 167.8 .

loop_
_geom_torsion_atom_site_label_1
_geom_torsion_atom_site_label_2
_geom_torsion_atom_site_label_3
_geom_torsion_atom_site_label_4
_geom_torsion
N1A C1A C2A C3A 113.31(12)
C6A C1A C2A C3A -122.28(12)
C4A C1A C2A C3A -1.43(10)
C1A C2A C3A O1A -115.17(12)
C1A C2A C3A C5A 119.84(12)
C1A C2A C3A C4A 1.43(10)
N1A C1A C4A C3A -114.07(12)
C6A C1A C4A C3A 120.86(12)
C2A C1A C4A C3A 1.43(10)
O1A C3A C4A C1A 114.61(12)
C5A C3A C4A C1A -120.89(12)
C2A C3A C4A C1A -1.43(10)
N1A C1A C6A O2A 2.96(18)
C4A C1A C6A O2A 130.88(15)
C2A C1A C6A O2A -124.83(15)
N1A C1A C6A O3A -178.20(11)
C4A C1A C6A O3A -50.27(17)
C2A C1A C6A O3A 54.01(16)
N1B C1B C2B C3B -120.75(11)
C6B C1B C2B C3B 112.33(12)
C4B C1B C2B C3B -5.03(10)
C1B C2B C3B O1B 120.35(11)
C1B C2B C3B C5B -113.32(12)
C1B C2B C3B C4B 5.03(10)
O1B C3B C4B C1B -117.94(12)
C5B C3B C4B C1B 113.52(12)
C2B C3B C4B C1B -5.05(10)
N1B C1B C4B C3B 120.91(12)
C6B C1B C4B C3B -111.64(12)
C2B C1B C4B C3B 5.02(10)
N1B C1B C6B O2B -177.93(12)
C4B C1B C6B O2B 52.61(17)
C2B C1B C6B O2B -48.87(16)
N1B C1B C6B O3B 1.03(16)
C4B C1B C6B O3B -128.43(13)
C2B C1B C6B O3B 130.10(13)
